data_4118195
loop_
_publ_author_name
'Andrew DeAngelis'
'Olga Dmitrenko'
'Joseph M. Fox'

_publ_section_title
;
 Rh-Catalyzed Intermolecular Reactions of Cyclic \a-Diazocarbonyl
 Compounds with Selectivity over Tertiary C-H Bond Migration
;
_journal_name_full 'Journal of the American Chemical Society'
_journal_page_first 11035
_journal_page_last 11043
_journal_paper_doi 10.1021/ja3046712
_journal_volume 134
_journal_year 2012
_chemical_formula_sum 'C15 H18 O2'
_chemical_formula_weight 230.29
_chemical_name_systematic
;
 ?
;
_space_group_IT_number 14
_symmetry_cell_setting monoclinic
_symmetry_space_group_name_Hall '-P 2yn'
_symmetry_space_group_name_H-M 'P 1 21/n 1'
_atom_sites_solution_hydrogens geom
_atom_sites_solution_primary direct
_atom_sites_solution_secondary difmap
_audit_creation_method SHELXL-97
_cell_angle_alpha 90.00
_cell_angle_beta 117.318(9)
_cell_angle_gamma 90.00
_cell_formula_units_Z 4
_cell_length_a 9.387(6)
_cell_length_b 14.868(9)
_cell_length_c 10.007(6)
_cell_measurement_reflns_used 1012
_cell_measurement_temperature 200(2)
_cell_measurement_theta_max 28.30
_cell_measurement_theta_min 2.67
_cell_volume 1240.9(13)
_computing_cell_refinement 'SAINT (Bruker, 2002)'
_computing_data_collection 'SMART (Bruker, 2002)'
_computing_data_reduction SAINT
_computing_molecular_graphics 'SHELXTL (Sheldrick, 2001)'
_computing_publication_material 'SHELXTL (Sheldrick, 2001)'
_computing_structure_refinement 'SHELXL-97 (Sheldrick, 1997)'
_computing_structure_solution 'SHELXS-97 (Sheldrick, 1990)'
_diffrn_ambient_temperature 200(2)
_diffrn_detector_area_resol_mean 836.6
_diffrn_measured_fraction_theta_full 1.000
_diffrn_measured_fraction_theta_max 1.000
_diffrn_measurement_device_type 'Bruker AXS APEX diffractometer'
_diffrn_measurement_method \w
_diffrn_radiation_monochromator graphite
_diffrn_radiation_source 'fine-focus sealed tube'
_diffrn_radiation_type MoK\a
_diffrn_radiation_wavelength 0.71073
_diffrn_reflns_av_R_equivalents 0.0489
_diffrn_reflns_av_sigmaI/netI 0.0340
_diffrn_reflns_limit_h_max 12
_diffrn_reflns_limit_h_min -12
_diffrn_reflns_limit_k_max 19
_diffrn_reflns_limit_k_min -19
_diffrn_reflns_limit_l_max 13
_diffrn_reflns_limit_l_min -12
_diffrn_reflns_number 13381
_diffrn_reflns_theta_full 25.00
_diffrn_reflns_theta_max 28.32
_diffrn_reflns_theta_min 2.47
_diffrn_standards_decay_% 1
_diffrn_standards_interval_count 0
_diffrn_standards_interval_time 0
_diffrn_standards_number 0
_exptl_absorpt_coefficient_mu 0.080
_exptl_absorpt_correction_T_max 0.9879
_exptl_absorpt_correction_T_min 0.9738
_exptl_absorpt_correction_type multi-scan
_exptl_absorpt_process_details 'SADABS (Sheldrick, 2003)'
_exptl_crystal_colour colourless
_exptl_crystal_density_diffrn 1.233
_exptl_crystal_description block
_exptl_crystal_F_000 496
_exptl_crystal_size_max 0.33
_exptl_crystal_size_mid 0.25
_exptl_crystal_size_min 0.15
_refine_diff_density_max 0.506
_refine_diff_density_min -0.238
_refine_diff_density_rms 0.065
_refine_ls_extinction_method none
_refine_ls_goodness_of_fit_ref 1.062
_refine_ls_hydrogen_treatment constr
_refine_ls_matrix_type full
_refine_ls_number_parameters 155
_refine_ls_number_reflns 3094
_refine_ls_number_restraints 0
_refine_ls_restrained_S_all 1.062
_refine_ls_R_factor_all 0.0663
_refine_ls_R_factor_gt 0.0565
_refine_ls_shift/su_max 0.001
_refine_ls_shift/su_mean 0.000
_refine_ls_structure_factor_coef Fsqd
_refine_ls_weighting_details 'calc w=1/[\s^2^(Fo^2^)+(0.0974P)^2^+0.1851P] where P=(Fo^2^+2Fc^2^)/3'
_refine_ls_weighting_scheme calc
_refine_ls_wR_factor_gt 0.1513
_refine_ls_wR_factor_ref 0.1623
_reflns_number_gt 2560
_reflns_number_total 3094
_reflns_threshold_expression >2sigma(I)
_cod_data_source_file ja3046712_si_002.cif
_cod_data_source_block joef091
_cod_database_code 4118195

loop_
_symmetry_equiv_pos_as_xyz
'x, y, z'
'-x+1/2, y+1/2, -z+1/2'
'-x, -y, -z'
'x-1/2, -y-1/2, z-1/2'

loop_
_atom_site_label
_atom_site_type_symbol
_atom_site_fract_x
_atom_site_fract_y
_atom_site_fract_z
_atom_site_U_iso_or_equiv
_atom_site_adp_type
_atom_site_occupancy
_atom_site_symmetry_multiplicity
_atom_site_calc_flag
_atom_site_refinement_flags
O1 O -0.16481(12) 0.91640(8) 0.47220(12) 0.0441(3) Uani 1 1 d .
O2 O -0.19876(12) 1.02859(7) 0.32000(12) 0.0403(3) Uani 1 1 d .
C1 C 0.18582(19) 0.77443(10) 0.21791(18) 0.0420(4) Uani 1 1 d .
H1A H 0.0909 0.7419 0.1565 0.050 Uiso 1 1 calc R
C2 C 0.3181(2) 0.76716(12) 0.1916(2) 0.0491(4) Uani 1 1 d .
H2A H 0.3133 0.7296 0.1128 0.059 Uiso 1 1 calc R
C3 C 0.45683(19) 0.81427(11) 0.27931(19) 0.0444(4) Uani 1 1 d .
H3A H 0.5474 0.8090 0.2613 0.053 Uiso 1 1 calc R
C4 C 0.46312(17) 0.86909(11) 0.39340(17) 0.0399(3) Uani 1 1 d .
H4A H 0.5582 0.9017 0.4540 0.048 Uiso 1 1 calc R
C5 C 0.33084(15) 0.87652(10) 0.41938(15) 0.0339(3) Uani 1 1 d .
H5A H 0.3358 0.9148 0.4974 0.041 Uiso 1 1 calc R
C6 C 0.19029(15) 0.82859(9) 0.33277(15) 0.0303(3) Uani 1 1 d .
C7 C 0.05632(15) 0.83659(9) 0.37250(15) 0.0308(3) Uani 1 1 d .
H7A H 0.0936 0.8468 0.4823 0.037 Uiso 1 1 calc R
C8 C -0.09814(16) 0.78612(9) 0.29822(16) 0.0356(3) Uani 1 1 d .
H8A H -0.1449 0.7640 0.3628 0.043 Uiso 1 1 calc R
H8B H -0.1143 0.7458 0.2137 0.043 Uiso 1 1 calc R
C9 C -0.10194(14) 0.88610(8) 0.27138(14) 0.0277(3) Uani 1 1 d .
C10 C -0.15695(14) 0.94285(9) 0.36155(15) 0.0320(3) Uani 1 1 d .
C11 C -0.1788(2) 1.07221(10) 0.19992(19) 0.0439(4) Uani 1 1 d .
H11A H -0.1267 1.1313 0.2365 0.053 Uiso 1 1 calc R
H11B H -0.2861 1.0835 0.1150 0.053 Uiso 1 1 calc R
C12 C -0.08101(18) 1.01949(9) 0.14266(17) 0.0375(3) Uani 1 1 d .
H12A H 0.0340 1.0229 0.2162 0.045 Uiso 1 1 calc R
H12B H -0.0945 1.0456 0.0465 0.045 Uiso 1 1 calc R
C13 C -0.13502(15) 0.92155(9) 0.11865(14) 0.0296(3) Uani 1 1 d .
H13A H -0.0675 0.8875 0.0825 0.035 Uiso 1 1 calc R
C14 C -0.31224(17) 0.90771(10) 0.00613(15) 0.0385(3) Uani 1 1 d .
H14A H -0.3365 0.8425 -0.0024 0.046 Uiso 1 1 calc R
H14B H -0.3796 0.9372 0.0458 0.046 Uiso 1 1 calc R
C15 C -0.3570(2) 0.94482(14) -0.14937(18) 0.0566(5) Uani 1 1 d .
H15A H -0.4692 0.9304 -0.2171 0.085 Uiso 1 1 calc R
H15B H -0.2879 0.9178 -0.1880 0.085 Uiso 1 1 calc R
H15C H -0.3427 1.0102 -0.1435 0.085 Uiso 1 1 calc R

loop_
_atom_site_aniso_label
_atom_site_aniso_U_11
_atom_site_aniso_U_22
_atom_site_aniso_U_33
_atom_site_aniso_U_23
_atom_site_aniso_U_13
_atom_site_aniso_U_12
O1 0.0356(6) 0.0665(7) 0.0342(5) -0.0021(5) 0.0194(5) -0.0022(5)
O2 0.0392(6) 0.0410(6) 0.0419(6) -0.0086(4) 0.0197(5) 0.0017(4)
C1 0.0380(7) 0.0423(8) 0.0425(8) -0.0111(6) 0.0157(6) -0.0020(6)
C2 0.0506(9) 0.0503(9) 0.0515(9) -0.0113(7) 0.0280(8) 0.0049(7)
C3 0.0363(7) 0.0493(8) 0.0524(9) 0.0067(7) 0.0245(7) 0.0105(6)
C4 0.0282(6) 0.0474(8) 0.0381(7) 0.0053(6) 0.0101(6) 0.0019(5)
C5 0.0292(6) 0.0386(7) 0.0278(6) 0.0010(5) 0.0078(5) 0.0018(5)
C6 0.0259(6) 0.0325(6) 0.0272(6) 0.0023(5) 0.0076(5) 0.0040(5)
C7 0.0260(6) 0.0365(6) 0.0253(6) 0.0017(5) 0.0079(5) 0.0011(5)
C8 0.0324(7) 0.0343(7) 0.0366(7) 0.0016(5) 0.0129(6) -0.0033(5)
C9 0.0233(5) 0.0320(6) 0.0252(6) -0.0019(5) 0.0089(5) -0.0017(4)
C10 0.0203(5) 0.0436(7) 0.0290(6) -0.0062(5) 0.0088(5) -0.0036(5)
C11 0.0486(9) 0.0324(7) 0.0476(9) -0.0013(6) 0.0195(7) -0.0003(6)
C12 0.0375(7) 0.0363(7) 0.0378(7) 0.0025(5) 0.0165(6) -0.0036(5)
C13 0.0270(6) 0.0347(6) 0.0245(6) -0.0005(5) 0.0096(5) 0.0014(5)
C14 0.0318(7) 0.0436(8) 0.0286(7) -0.0028(5) 0.0041(5) -0.0003(5)
C15 0.0543(10) 0.0661(11) 0.0281(8) 0.0061(7) 0.0006(7) 0.0037(8)

loop_
_atom_type_symbol
_atom_type_description
_atom_type_scat_dispersion_real
_atom_type_scat_dispersion_imag
_atom_type_scat_source
C C 0.0033 0.0016 'International Tables Vol C Tables 4.2.6.8 and 6.1.1.4'
H H 0.0000 0.0000 'International Tables Vol C Tables 4.2.6.8 and 6.1.1.4'
O O 0.0106 0.0060 'International Tables Vol C Tables 4.2.6.8 and 6.1.1.4'

loop_
_geom_angle_atom_site_label_1
_geom_angle_atom_site_label_2
_geom_angle_atom_site_label_3
_geom_angle
C10 O2 C11 123.38(11)
C2 C1 C6 120.87(14)
C3 C2 C1 120.33(15)
C2 C3 C4 119.64(14)
C3 C4 C5 120.01(14)
C4 C5 C6 121.06(14)
C1 C6 C5 118.09(13)
C1 C6 C7 124.03(12)
C5 C6 C7 117.85(12)
C6 C7 C8 125.02(12)
C6 C7 C9 122.63(11)
C8 C7 C9 59.45(9)
C7 C8 C9 62.06(9)
C10 C9 C13 116.64(12)
C10 C9 C8 115.90(12)
C13 C9 C8 120.13(11)
C10 C9 C7 111.65(11)
C13 C9 C7 121.23(11)
C8 C9 C7 58.49(9)
O1 C10 O2 117.42(13)
O1 C10 C9 123.67(14)
O2 C10 C9 118.91(12)
O2 C11 C12 114.55(12)
C11 C12 C13 109.91(12)
C9 C13 C12 105.98(11)
C9 C13 C14 110.25(11)
C12 C13 C14 114.43(11)
C15 C14 C13 113.57(13)

loop_
_geom_bond_atom_site_label_1
_geom_bond_atom_site_label_2
_geom_bond_distance
O1 C10 1.2088(18)
O2 C10 1.3424(19)
O2 C11 1.452(2)
C1 C2 1.387(2)
C1 C6 1.388(2)
C2 C3 1.381(3)
C3 C4 1.382(2)
C4 C5 1.385(2)
C5 C6 1.3965(19)
C6 C7 1.488(2)
C7 C8 1.4929(19)
C7 C9 1.5470(18)
C8 C9 1.508(2)
C9 C10 1.4900(19)
C9 C13 1.5081(19)
C11 C12 1.506(2)
C12 C13 1.524(2)
C13 C14 1.536(2)
C14 C15 1.517(2)

loop_
_geom_torsion_atom_site_label_1
_geom_torsion_atom_site_label_2
_geom_torsion_atom_site_label_3
_geom_torsion_atom_site_label_4
_geom_torsion
C6 C1 C2 C3 -0.3(3)
C1 C2 C3 C4 -0.2(3)
C2 C3 C4 C5 0.1(2)
C3 C4 C5 C6 0.6(2)
C2 C1 C6 C5 1.0(2)
C2 C1 C6 C7 -177.06(14)
C4 C5 C6 C1 -1.1(2)
C4 C5 C6 C7 177.00(12)
C1 C6 C7 C8 1.8(2)
C5 C6 C7 C8 -176.20(12)
C1 C6 C7 C9 -71.42(18)
C5 C6 C7 C9 110.56(15)
C6 C7 C8 C9 -110.55(14)
C7 C8 C9 C10 -100.57(13)
C7 C8 C9 C13 110.32(13)
C6 C7 C9 C10 -137.66(13)
C8 C7 C9 C10 107.93(13)
C6 C7 C9 C13 5.94(18)
C8 C7 C9 C13 -108.47(14)
C6 C7 C9 C8 114.41(14)
C11 O2 C10 O1 173.06(12)
C11 O2 C10 C9 -6.19(18)
C13 C9 C10 O1 166.28(12)
C8 C9 C10 O1 16.07(18)
C7 C9 C10 O1 -48.31(17)
C13 C9 C10 O2 -14.52(16)
C8 C9 C10 O2 -164.73(11)
C7 C9 C10 O2 130.89(12)
C10 O2 C11 C12 -10.2(2)
O2 C11 C12 C13 45.65(17)
C10 C9 C13 C12 47.81(14)
C8 C9 C13 C12 -163.31(11)
C7 C9 C13 C12 -94.09(14)
C10 C9 C13 C14 -76.54(14)
C8 C9 C13 C14 72.34(15)
C7 C9 C13 C14 141.56(12)
C11 C12 C13 C9 -62.35(14)
C11 C12 C13 C14 59.36(16)
C9 C13 C14 C15 177.85(13)
C12 C13 C14 C15 58.52(17)
